data_2216570
loop_
_publ_author_name
'Yuan-Xiang Li'
'Dong-Ming Cheng'

_publ_section_title
;
 Methyl
 <i>N</i>-{2-[(4,6-dimethoxypyrimidin-2-yl)(hydroxy)methyl]phenyl}carbamate
;
_journal_coeditor_code HK2382
_journal_issue 12
_journal_name_full 'Acta Crystallographica Section E'
_journal_page_first o4857
_journal_page_last o4857
_journal_paper_doi 10.1107/S1600536807060394
_journal_volume 63
_journal_year 2007
_chemical_formula_iupac 'C15 H16 N3 O5'
_chemical_formula_moiety 'C15 H16 N3 O5'
_chemical_formula_sum 'C15 H16 N3 O5'
_chemical_formula_weight 318.31
_chemical_name_systematic
;
Methyl N-{2-[(4,6-dimethoxypyrimidin-2-yl)(hydroxy)methyl]phenyl}carbamate
;
_space_group_IT_number 2
_symmetry_cell_setting triclinic
_symmetry_space_group_name_Hall '-P 1'
_symmetry_space_group_name_H-M 'P -1'
_atom_sites_solution_hydrogens geom
_atom_sites_solution_primary direct
_atom_sites_solution_secondary difmap
_audit_creation_method SHELXL97
_cell_angle_alpha 111.518(4)
_cell_angle_beta 98.887(4)
_cell_angle_gamma 100.230(4)
_cell_formula_units_Z 2
_cell_length_a 7.894(2)
_cell_length_b 9.302(2)
_cell_length_c 11.697(3)
_cell_measurement_reflns_used 1926
_cell_measurement_temperature 292(2)
_cell_measurement_theta_max 24.95
_cell_measurement_theta_min 2.42
_cell_volume 763.4(3)
_computing_cell_refinement 'SAINT (Bruker, 2001)'
_computing_data_collection 'SMART (Bruker, 2001)'
_computing_data_reduction 'SAINT (Bruker, 2001)'
_computing_molecular_graphics 'PLATON (Spek, 2003)'
_computing_publication_material 'SHELXTL (Bruker, 2001)'
_computing_structure_refinement 'SHELXL97 (Sheldrick, 1997)'
_computing_structure_solution 'SHELXS97 (Sheldrick, 1997)'
_diffrn_ambient_temperature 292(2)
_diffrn_measured_fraction_theta_full 0.989
_diffrn_measured_fraction_theta_max 0.989
_diffrn_measurement_device_type 'Bruker SMART 4K CCD area-detector'
_diffrn_measurement_method '\f and \w'
_diffrn_radiation_monochromator graphite
_diffrn_radiation_source 'fine-focus sealed tube'
_diffrn_radiation_type MoK\a
_diffrn_radiation_wavelength 0.71073
_diffrn_reflns_av_R_equivalents 0.0985
_diffrn_reflns_av_sigmaI/netI 0.0889
_diffrn_reflns_limit_h_max 10
_diffrn_reflns_limit_h_min -10
_diffrn_reflns_limit_k_max 11
_diffrn_reflns_limit_k_min -11
_diffrn_reflns_limit_l_max 14
_diffrn_reflns_limit_l_min -14
_diffrn_reflns_number 8360
_diffrn_reflns_theta_full 27.00
_diffrn_reflns_theta_max 27.00
_diffrn_reflns_theta_min 1.93
_exptl_absorpt_coefficient_mu 0.106
_exptl_absorpt_correction_type none
_exptl_crystal_colour colourless
_exptl_crystal_density_diffrn 1.385
_exptl_crystal_density_method 'not measured'
_exptl_crystal_description block
_exptl_crystal_F_000 334
_exptl_crystal_size_max 0.20
_exptl_crystal_size_mid 0.10
_exptl_crystal_size_min 0.10
_refine_diff_density_max 0.219
_refine_diff_density_min -0.265
_refine_ls_extinction_method none
_refine_ls_goodness_of_fit_ref 1.011
_refine_ls_hydrogen_treatment mixed
_refine_ls_matrix_type full
_refine_ls_number_parameters 230
_refine_ls_number_reflns 3292
_refine_ls_number_restraints 4
_refine_ls_restrained_S_all 1.021
_refine_ls_R_factor_all 0.1032
_refine_ls_R_factor_gt 0.0636
_refine_ls_shift/su_max 0.003
_refine_ls_shift/su_mean 0.000
_refine_ls_structure_factor_coef Fsqd
_refine_ls_weighting_details 'calc w = 1/[\s^2^(Fo^2^)+(0.0617P)^2^] where P=(Fo^2^+2Fc^2^)/3'
_refine_ls_weighting_scheme calc
_refine_ls_wR_factor_gt 0.1354
_refine_ls_wR_factor_ref 0.1487
_reflns_number_gt 2064
_reflns_number_total 3292
_reflns_threshold_expression I>2\s(I)
_cod_data_source_file hk2382.cif
_cod_data_source_block I
_cod_original_sg_symbol_H-M ' P -1 '
_cod_database_code 2216570
_cod_database_fobs_code 2216570

loop_
_symmetry_equiv_pos_as_xyz
'x, y, z'
'-x, -y, -z'

loop_
_atom_site_type_symbol
_atom_site_label
_atom_site_fract_x
_atom_site_fract_y
_atom_site_fract_z
_atom_site_U_iso_or_equiv
_atom_site_adp_type
_atom_site_calc_flag
_atom_site_refinement_flags
_atom_site_occupancy
_atom_site_disorder_assembly
_atom_site_disorder_group
O O1 1.3432(2) 0.29230(18) 0.54228(15) 0.0468(4) Uani d . 1 . .
O O2 1.1760(2) 0.42049(18) 0.46153(15) 0.0530(5) Uani d . 1 . .
O O3 0.6181(3) -0.1852(3) 0.26033(19) 0.0491(7) Uani d PD 0.789(4) A 1
H H3A 0.632(4) -0.196(4) 0.3268(17) 0.059 Uiso d PD 0.789(4) A 1
O O3' 0.7255(12) 0.0317(10) 0.3606(7) 0.060(3) Uani d PD 0.211(4) A 2
H H3B 0.789(11) 0.060(12) 0.4314(19) 0.072 Uiso d PD 0.211(4) A 2
O O4 0.6414(3) -0.2561(2) -0.17285(15) 0.0648(6) Uani d . 1 . .
O O5 0.8081(3) 0.2944(2) 0.09025(15) 0.0647(6) Uani d . 1 . .
N N1 1.1052(3) 0.1588(2) 0.37305(18) 0.0423(5) Uani d . 1 . .
H H1 1.017(3) 0.177(3) 0.329(2) 0.051 Uiso d . 1 . .
N N2 0.7001(2) -0.1685(2) 0.04352(17) 0.0434(5) Uani d . 1 . .
N N3 0.7866(3) 0.1109(2) 0.17055(16) 0.0432(5) Uani d . 1 . .
C C1 1.1024(3) -0.0018(3) 0.35143(19) 0.0372(5) Uani d . 1 . .
C C2 1.2571(3) -0.0466(3) 0.3780(2) 0.0469(6) Uani d . 1 . .
H H2 1.3658 0.0289 0.4089 0.056 Uiso calc R 1 . .
C C3 1.2498(4) -0.2038(3) 0.3586(2) 0.0529(7) Uani d . 1 . .
H H3 1.3536 -0.2329 0.3783 0.064 Uiso calc R 1 . .
C C4 1.0900(4) -0.3174(3) 0.3104(2) 0.0506(6) Uani d . 1 . .
H H4 1.0853 -0.4227 0.2983 0.061 Uiso calc R 1 . .
C C5 0.9383(3) -0.2735(3) 0.2805(2) 0.0432(6) Uani d . 1 . .
H H5 0.8312 -0.3513 0.2449 0.052 Uiso calc R 1 . .
C C6 0.9393(3) -0.1169(3) 0.30152(19) 0.0361(5) Uani d . 1 A .
C C7 1.2198(3) 0.2899(3) 0.4654(2) 0.0385(5) Uani d . 1 . .
C C8 1.2710(4) 0.5698(3) 0.5647(2) 0.0595(7) Uani d . 1 . .
H H8A 1.2637 0.5621 0.6436 0.089 Uiso calc R 1 . .
H H8B 1.2198 0.6535 0.5583 0.089 Uiso calc R 1 . .
H H8C 1.3931 0.5933 0.5613 0.089 Uiso calc R 1 . .
C C9 0.7669(3) -0.0706(3) 0.2735(2) 0.0415(6) Uani d D 1 . .
C C10 0.7478(3) -0.0409(3) 0.1541(2) 0.0373(5) Uani d . 1 A .
C C11 0.6872(3) -0.1352(3) -0.0576(2) 0.0456(6) Uani d . 1 A .
C C12 0.7191(3) 0.0175(3) -0.0535(2) 0.0483(6) Uani d . 1 . .
H H12 0.7068 0.0371 -0.1264 0.058 Uiso calc R 1 . .
C C13 0.7701(3) 0.1383(3) 0.0652(2) 0.0452(6) Uani d . 1 A .
C C14 0.6185(5) -0.4148(3) -0.1773(3) 0.0813(10) Uani d . 1 A .
H H14A 0.7297 -0.4267 -0.1404 0.122 Uiso calc R 1 . .
H H14B 0.5775 -0.4911 -0.2637 0.122 Uiso calc R 1 . .
H H14C 0.5329 -0.4327 -0.1307 0.122 Uiso calc R 1 . .
C C15 0.7919(5) 0.3374(3) -0.0168(3) 0.0796(10) Uani d . 1 A .
H H15A 0.8728 0.2971 -0.0661 0.119 Uiso calc R 1 . .
H H15B 0.8192 0.4516 0.0126 0.119 Uiso calc R 1 . .
H H15C 0.6727 0.2920 -0.0682 0.119 Uiso calc R 1 . .

loop_
_atom_site_aniso_label
_atom_site_aniso_U_11
_atom_site_aniso_U_22
_atom_site_aniso_U_33
_atom_site_aniso_U_12
_atom_site_aniso_U_13
_atom_site_aniso_U_23
O1 0.0433(10) 0.0482(10) 0.0397(9) 0.0037(7) -0.0066(7) 0.0180(8)
O2 0.0629(12) 0.0366(9) 0.0471(10) 0.0079(8) -0.0085(8) 0.0141(8)
O3 0.0354(12) 0.0678(16) 0.0463(14) -0.0004(10) 0.0016(10) 0.0351(12)
O3' 0.089(7) 0.051(5) 0.036(5) 0.029(5) -0.004(4) 0.015(4)
O4 0.0996(15) 0.0478(11) 0.0307(9) 0.0177(10) -0.0025(9) 0.0056(8)
O5 0.1001(15) 0.0386(10) 0.0433(10) -0.0004(9) -0.0001(10) 0.0181(8)
N1 0.0411(12) 0.0386(11) 0.0397(11) 0.0060(9) -0.0060(9) 0.0155(9)
N2 0.0503(13) 0.0415(11) 0.0326(11) 0.0097(9) 0.0018(9) 0.0129(9)
N3 0.0515(13) 0.0412(11) 0.0310(10) 0.0049(9) 0.0019(9) 0.0143(9)
C1 0.0432(14) 0.0392(13) 0.0293(12) 0.0118(10) 0.0070(10) 0.0141(10)
C2 0.0413(15) 0.0486(15) 0.0461(15) 0.0127(11) 0.0053(11) 0.0155(12)
C3 0.0512(17) 0.0581(17) 0.0549(16) 0.0255(14) 0.0103(13) 0.0245(14)
C4 0.0620(18) 0.0427(14) 0.0515(15) 0.0210(13) 0.0127(13) 0.0210(12)
C5 0.0474(15) 0.0411(14) 0.0399(13) 0.0080(11) 0.0107(11) 0.0165(11)
C6 0.0406(13) 0.0434(13) 0.0238(11) 0.0091(10) 0.0063(9) 0.0144(10)
C7 0.0403(14) 0.0407(13) 0.0359(13) 0.0053(11) 0.0091(11) 0.0195(11)
C8 0.0704(19) 0.0387(14) 0.0553(17) 0.0056(13) -0.0012(14) 0.0139(13)
C9 0.0387(14) 0.0519(15) 0.0379(13) 0.0093(11) 0.0074(11) 0.0246(12)
C10 0.0310(12) 0.0455(14) 0.0330(12) 0.0073(10) 0.0017(9) 0.0167(11)
C11 0.0525(16) 0.0475(15) 0.0311(13) 0.0109(12) 0.0017(11) 0.0138(11)
C12 0.0598(17) 0.0520(16) 0.0321(13) 0.0107(12) 0.0044(11) 0.0202(12)
C13 0.0533(15) 0.0413(14) 0.0349(14) 0.0021(11) 0.0000(11) 0.0174(11)
C14 0.125(3) 0.0447(17) 0.0528(18) 0.0280(17) -0.0066(18) 0.0044(14)
C15 0.118(3) 0.0553(18) 0.0591(19) -0.0033(17) -0.0007(17) 0.0368(16)

loop_
_atom_type_symbol
_atom_type_description
_atom_type_scat_dispersion_real
_atom_type_scat_dispersion_imag
_atom_type_scat_source
C C 0.0033 0.0016 'International Tables Vol C Tables 4.2.6.8 and 6.1.1.4'
H H 0.0000 0.0000 'International Tables Vol C Tables 4.2.6.8 and 6.1.1.4'
N N 0.0061 0.0033 'International Tables Vol C Tables 4.2.6.8 and 6.1.1.4'
O O 0.0106 0.0060 'International Tables Vol C Tables 4.2.6.8 and 6.1.1.4'

loop_
_geom_angle_atom_site_label_1
_geom_angle_atom_site_label_2
_geom_angle_atom_site_label_3
_geom_angle
C2 C1 C6 119.8(2)
C2 C1 N1 121.3(2)
C6 C1 N1 118.9(2)
C3 C2 C1 120.0(2)
C3 C2 H2 120.0
C1 C2 H2 120.0
C4 C3 C2 120.5(2)
C4 C3 H3 119.7
C2 C3 H3 119.7
C5 C4 C3 119.2(2)
C5 C4 H4 120.4
C3 C4 H4 120.4
C4 C5 C6 122.0(2)
C4 C5 H5 119.0
C6 C5 H5 119.0
C5 C6 C1 118.3(2)
C5 C6 C9 120.7(2)
C1 C6 C9 120.9(2)
O1 C7 O2 124.1(2)
O1 C7 N1 126.3(2)
O2 C7 N1 109.6(2)
O2 C8 H8A 109.5
O2 C8 H8B 109.5
H8A C8 H8B 109.5
O2 C8 H8C 109.5
H8A C8 H8C 109.5
H8B C8 H8C 109.5
O3' C9 O3 90.7(5)
O3' C9 C10 112.9(4)
O3 C9 C10 108.42(19)
O3' C9 C6 119.2(4)
O3 C9 C6 113.1(2)
C10 C9 C6 110.68(18)
N3 C10 N2 126.6(2)
N3 C10 C9 115.8(2)
N2 C10 C9 117.5(2)
N2 C11 O4 118.9(2)
N2 C11 C12 124.3(2)
O4 C11 C12 116.8(2)
C13 C12 C11 115.5(2)
C13 C12 H12 122.3
C11 C12 H12 122.3
O5 C13 N3 112.35(19)
O5 C13 C12 125.1(2)
N3 C13 C12 122.6(2)
O4 C14 H14A 109.5
O4 C14 H14B 109.5
H14A C14 H14B 109.5
O4 C14 H14C 109.5
H14A C14 H14C 109.5
H14B C14 H14C 109.5
O5 C15 H15A 109.5
O5 C15 H15B 109.5
H15A C15 H15B 109.5
O5 C15 H15C 109.5
H15A C15 H15C 109.5
H15B C15 H15C 109.5
C7 N1 C1 126.21(19)
C7 N1 H1 115.0(15)
C1 N1 H1 118.3(16)
C11 N2 C10 114.8(2)
C10 N3 C13 116.22(19)
C7 O2 C8 116.31(18)
C9 O3 H3A 105(2)
C9 O3' H3B 115.2(15)
C11 O4 C14 116.9(2)
C13 O5 C15 116.94(19)

loop_
_geom_bond_atom_site_label_1
_geom_bond_atom_site_label_2
_geom_bond_distance
C1 C2 1.386(3)
C1 C6 1.402(3)
C1 N1 1.416(3)
C2 C3 1.384(3)
C2 H2 0.9300
C3 C4 1.376(3)
C3 H3 0.9300
C4 C5 1.368(3)
C4 H4 0.9300
C5 C6 1.384(3)
C5 H5 0.9300
C6 C9 1.523(3)
C7 O1 1.211(2)
C7 O2 1.335(3)
C7 N1 1.346(3)
C8 O2 1.438(3)
C8 H8A 0.9600
C8 H8B 0.9600
C8 H8C 0.9600
C9 O3' 1.246(6)
C9 O3 1.385(3)
C9 C10 1.511(3)
C10 N3 1.324(3)
C10 N2 1.337(3)
C11 N2 1.322(3)
C11 O4 1.344(3)
C11 C12 1.379(3)
C12 C13 1.368(3)
C12 H12 0.9300
C13 O5 1.338(3)
C13 N3 1.339(3)
C14 O4 1.435(3)
C14 H14A 0.9600
C14 H14B 0.9600
C14 H14C 0.9600
C15 O5 1.443(3)
C15 H15A 0.9600
C15 H15B 0.9600
C15 H15C 0.9600
N1 H1 0.88(2)
O3 H3A 0.814(10)
O3' H3B 0.819(10)

loop_
_geom_hbond_atom_site_label_D
_geom_hbond_atom_site_label_H
_geom_hbond_atom_site_label_A
_geom_hbond_site_symmetry_A
_geom_hbond_distance_DH
_geom_hbond_distance_HA
_geom_hbond_distance_DA
_geom_hbond_angle_DHA
C5 H5 O3 . 0.93 2.46 2.796(3) 101.2
C2 H2 O1 . 0.93 2.43 2.913(3) 112.3
N1 H1 N3 . 0.88(2) 2.20(2) 3.020(3) 154(2)
C14 H14B O1 1_444 0.96 2.58 3.471(3) 154.4
O3 H3A O1 2_756 0.814(10) 2.039(14) 2.827(3) 163(3)

loop_
_geom_torsion_atom_site_label_1
_geom_torsion_atom_site_label_2
_geom_torsion_atom_site_label_3
_geom_torsion_atom_site_label_4
_geom_torsion
C6 C1 C2 C3 -1.8(3)
N1 C1 C2 C3 178.5(2)
C1 C2 C3 C4 1.4(4)
C2 C3 C4 C5 0.7(4)
C3 C4 C5 C6 -2.4(4)
C4 C5 C6 C1 2.0(3)
C4 C5 C6 C9 -176.8(2)
C2 C1 C6 C5 0.1(3)
N1 C1 C6 C5 179.84(19)
C2 C1 C6 C9 178.94(19)
N1 C1 C6 C9 -1.4(3)
C5 C6 C9 O3' 121.1(5)
C1 C6 C9 O3' -57.7(6)
C5 C6 C9 O3 16.4(3)
C1 C6 C9 O3 -162.4(2)
C5 C6 C9 C10 -105.4(2)
C1 C6 C9 C10 75.8(3)
O3' C9 C10 N3 35.3(6)
O3 C9 C10 N3 134.2(2)
C6 C9 C10 N3 -101.3(2)
O3' C9 C10 N2 -146.9(5)
O3 C9 C10 N2 -48.0(3)
C6 C9 C10 N2 76.5(2)
N2 C11 C12 C13 1.2(4)
O4 C11 C12 C13 -178.3(2)
C11 C12 C13 O5 179.7(2)
C11 C12 C13 N3 -0.6(4)
O1 C7 N1 C1 2.8(4)
O2 C7 N1 C1 -176.3(2)
C2 C1 N1 C7 -32.3(3)
C6 C1 N1 C7 148.0(2)
O4 C11 N2 C10 179.4(2)
C12 C11 N2 C10 -0.1(4)
N3 C10 N2 C11 -1.9(3)
C9 C10 N2 C11 -179.4(2)
N2 C10 N3 C13 2.5(3)
C9 C10 N3 C13 180.0(2)
O5 C13 N3 C10 178.7(2)
C12 C13 N3 C10 -1.1(4)
O1 C7 O2 C8 -7.3(3)
N1 C7 O2 C8 171.83(19)
N2 C11 O4 C14 -3.2(4)
C12 C11 O4 C14 176.4(2)
N3 C13 O5 C15 -179.1(2)
C12 C13 O5 C15 0.7(4)
